data_7225683
loop_
_publ_author_name
'Sovago, Ioana'
'Thomas, Lynne H.'
'Adam, Martin S.'
'Capelli, Silvia C.'
'Wilson, Chick C.'
'Farrugia, Louis J.'

_publ_section_title
;
 High resolution X-ray and neutron diffraction studies on molecular
 complexes of chloranilic acid and lutidines
;
_journal_issue 30
_journal_name_full CrystEngComm
_journal_page_first 5697
_journal_paper_doi 10.1039/C6CE01065B
_journal_volume 18
_journal_year 2016
_chemical_compound_source commercial
_chemical_formula_moiety
;
C6 Cl2 O4, 2(C7 H10 N)  
;
_chemical_formula_sum 'C20 H20 Cl2 N2 O4'
_chemical_formula_weight 423.28
_chemical_name_systematic
;
 ?
;
_space_group_crystal_system monoclinic
_space_group_IT_number 14
_space_group_name_Hall '-P 2ybc'
_space_group_name_H-M_alt 'P 1 21/c 1'
_symmetry_space_group_name_Hall '-P 2ybc'
_symmetry_space_group_name_H-M 'P 1 21/c 1'
_atom_sites_solution_hydrogens geom
_atom_sites_solution_primary direct
_atom_sites_solution_secondary difmap
_audit_update_record
;
2016-05-04 deposited with the CCDC.
2016-06-13 downloaded from the CCDC.
;
_cell_angle_alpha 90
_cell_angle_beta 94.526(2)
_cell_angle_gamma 90
_cell_formula_units_Z 2
_cell_length_a 7.1427(3)
_cell_length_b 9.3025(4)
_cell_length_c 14.7753(6)
_cell_measurement_reflns_used 11814
_cell_measurement_temperature 100(2)
_cell_measurement_theta_max 53.43
_cell_measurement_theta_min 1
_cell_measurement_wavelength 0.71073
_cell_volume 978.68(7)
_computing_cell_refinement 'HKL Scalepack (Otwinowski & Minor 1997)'
_computing_data_collection 'Collect (Bruker AXS BV, 1997-2004)'
_computing_data_reduction 'HKL Denzo and Scalepack (Otwinowski & Minor 1997)'
_computing_molecular_graphics 'Ortep-3 for Windows (Farrugia, 1997)'
_computing_publication_material 'WinGX publication routines (Farrugia, 1999)'
_computing_structure_refinement 'SHELXL-97 (Sheldrick, 2008)'
_computing_structure_solution 'SHELXS-97 (Sheldrick, 2008)'
_diffrn_ambient_temperature 100(2)
_diffrn_detector 'APEX-II CCD'
_diffrn_measured_fraction_theta_full 0.999
_diffrn_measured_fraction_theta_max 0.999
_diffrn_measurement_device '\k-geometry diffractometer'
_diffrn_measurement_device_type 'Bruker APEX-II'
_diffrn_measurement_method '\f or \w oscillation scans'
_diffrn_orient_matrix_type 'x-axis to radiation source'
_diffrn_radiation_monochromator graphite
_diffrn_radiation_probe x-ray
_diffrn_radiation_type MoK\a
_diffrn_radiation_wavelength 0.71073
_diffrn_reflns_av_R_equivalents 0.0799
_diffrn_reflns_av_unetI/netI 0.0466
_diffrn_reflns_limit_h_max 16
_diffrn_reflns_limit_h_min -13
_diffrn_reflns_limit_k_max 20
_diffrn_reflns_limit_k_min -19
_diffrn_reflns_limit_l_max 33
_diffrn_reflns_limit_l_min -33
_diffrn_reflns_number 11814
_diffrn_reflns_reduction_process
;
 Scaled and merged with Sortav
 R.H. Blessing, (1987) Cryst. Rev. 1, 3-58
 R.H. Blessing, (1989) J. Appl. Cryst. 22, 396-397
;
_diffrn_reflns_theta_full 53.43
_diffrn_reflns_theta_max 53.43
_diffrn_reflns_theta_min 2.59
_exptl_absorpt_coefficient_mu 0.361
_exptl_absorpt_correction_T_max 0.751
_exptl_absorpt_correction_T_min 0.4471
_exptl_absorpt_correction_type multi-scan
_exptl_absorpt_process_details 'SADABS, Bruker(2001)'
_exptl_crystal_colour red
_exptl_crystal_density_diffrn 1.436
_exptl_crystal_density_method 'not measured'
_exptl_crystal_description prism
_exptl_crystal_F_000 440
_exptl_crystal_size_max 0.35
_exptl_crystal_size_mid 0.21
_exptl_crystal_size_min 0.15
_refine_diff_density_max 0.69
_refine_diff_density_min -0.3
_refine_diff_density_rms 0.083
_refine_ls_extinction_method none
_refine_ls_goodness_of_fit_ref 1.017
_refine_ls_hydrogen_treatment mixed
_refine_ls_matrix_type full
_refine_ls_number_parameters 167
_refine_ls_number_reflns 11814
_refine_ls_number_restraints 0
_refine_ls_restrained_S_all 1.017
_refine_ls_R_factor_all 0.0557
_refine_ls_R_factor_gt 0.0348
_refine_ls_shift/su_max 0.003
_refine_ls_shift/su_mean 0
_refine_ls_structure_factor_coef Fsqd
_refine_ls_weighting_details 'calc w=1/[\s^2^(Fo^2^)+(0.0574P)^2^+0.0000P] where P=(Fo^2^+2Fc^2^)/3'
_refine_ls_weighting_scheme calc
_refine_ls_wR_factor_gt 0.0939
_refine_ls_wR_factor_ref 0.1011
_reflns_number_gt 8736
_reflns_number_total 11814
_reflns_threshold_expression >2\s(I)
_cod_data_source_file c6ce01065b3.cif
_cod_data_source_block 2_(2,6)_shelx
_cod_depositor_comments 'Adding full bibliography for 7225667--7225698.cif.'
_cod_database_code 7225683

loop_
_symmetry_equiv_pos_as_xyz
'x, y, z'
'-x, y+1/2, -z+1/2'
'-x, -y, -z'
'x, -y-1/2, z-1/2'

loop_
_atom_site_label
_atom_site_type_symbol
_atom_site_fract_x
_atom_site_fract_y
_atom_site_fract_z
_atom_site_U_iso_or_equiv
_atom_site_adp_type
_atom_site_occupancy
_atom_site_symmetry_multiplicity
_atom_site_calc_flag
Cl1 Cl 0.596186(14) 0.367867(11) 1.196525(6) 0.01536(2) Uani 1 1 d
O2 O 0.68273(5) 0.24435(4) 1.01852(2) 0.01765(5) Uani 1 1 d
O3 O 0.59113(5) 0.35145(3) 0.85291(2) 0.01589(5) Uani 1 1 d
N125 N 0.89832(5) 0.13001(4) 0.89990(2) 0.01346(4) Uani 1 1 d
C121 C 1.02005(7) -0.08309(5) 0.84123(3) 0.01914(6) Uani 1 1 d
C122 C 1.17376(7) -0.00566(6) 0.81517(3) 0.02135(7) Uani 1 1 d
C123 C 1.18680(6) 0.14129(6) 0.83258(4) 0.02065(7) Uani 1 1 d
C124 C 1.04622(5) 0.20877(5) 0.87665(3) 0.01600(5) Uani 1 1 d
C126 C 0.87925(6) -0.01237(4) 0.88341(3) 0.01477(5) Uani 1 1 d
C24 C 1.04953(8) 0.36444(5) 0.90221(4) 0.02338(8) Uani 1 1 d
C26 C 0.70508(7) -0.08319(6) 0.91129(4) 0.02244(8) Uani 1 1 d
C111 C 0.53807(5) 0.43740(4) 1.08883(2) 0.01160(4) Uani 1 1 d
C112 C 0.59504(5) 0.36181(4) 1.01392(2) 0.01156(4) Uani 1 1 d
C113 C 0.54894(5) 0.42559(4) 0.91825(2) 0.01104(4) Uani 1 1 d
H121 H 1.0126(16) -0.1875(14) 0.8308(8) 0.033(3) Uiso 1 1 d
H122 H 1.2727(16) -0.0535(14) 0.7835(9) 0.034(3) Uiso 1 1 d
H123 H 1.2915(16) 0.1938(15) 0.8144(9) 0.040(3) Uiso 1 1 d
H125 H 0.8112(15) 0.1729(14) 0.9333(9) 0.033(3) Uiso 1 1 d
H24A H 1.1357(18) 0.4113(15) 0.8714(10) 0.044(3) Uiso 1 1 d
H24B H 1.075(2) 0.3761(13) 0.9636(11) 0.044(4) Uiso 1 1 d
H24C H 0.9373(17) 0.4057(14) 0.8829(9) 0.033(3) Uiso 1 1 d
H26A H 0.662(2) -0.041(2) 0.9625(12) 0.061(4) Uiso 1 1 d
H26B H 0.611(2) -0.0747(18) 0.8653(11) 0.061(4) Uiso 1 1 d
H26C H 0.7208(17) -0.1895(16) 0.9208(9) 0.040(3) Uiso 1 1 d

loop_
_atom_site_aniso_label
_atom_site_aniso_U_11
_atom_site_aniso_U_22
_atom_site_aniso_U_33
_atom_site_aniso_U_23
_atom_site_aniso_U_13
_atom_site_aniso_U_12
Cl1 0.01905(4) 0.01732(4) 0.00984(3) 0.00210(2) 0.00208(2) 0.00271(3)
O2 0.02369(13) 0.01525(11) 0.01473(10) 0.00197(8) 0.00601(9) 0.00796(9)
O3 0.02112(12) 0.01557(10) 0.01139(9) -0.00345(7) 0.00392(8) 0.00248(8)
N125 0.01320(10) 0.01363(10) 0.01374(10) -0.00134(8) 0.00225(8) 0.00124(8)
C121 0.02150(16) 0.01743(15) 0.01853(14) -0.00370(11) 0.00182(12) 0.00548(12)
C122 0.01774(15) 0.0270(2) 0.01966(15) -0.00449(14) 0.00384(12) 0.00664(13)
C123 0.01383(13) 0.0266(2) 0.02200(17) -0.00207(13) 0.00471(11) 0.00053(12)
C124 0.01312(12) 0.01723(14) 0.01771(13) -0.00153(10) 0.00167(9) -0.00062(10)
C126 0.01650(12) 0.01372(12) 0.01413(11) -0.00046(9) 0.00155(9) 0.00143(10)
C24 0.02094(17) 0.01771(16) 0.0314(2) -0.00387(14) 0.00127(15) -0.00412(13)
C26 0.02257(17) 0.01797(16) 0.0273(2) 0.00266(14) 0.00557(15) -0.00335(13)
C111 0.01385(11) 0.01171(10) 0.00948(9) 0.00019(7) 0.00235(8) 0.00087(8)
C112 0.01304(11) 0.01128(10) 0.01069(9) -0.00007(8) 0.00304(8) 0.00104(8)
C113 0.01217(10) 0.01132(10) 0.00990(9) -0.00116(7) 0.00254(7) -0.00012(8)

loop_
_atom_type_symbol
_atom_type_description
_atom_type_scat_dispersion_real
_atom_type_scat_dispersion_imag
_atom_type_scat_source
C C 0.0033 0.0016 'International Tables Vol C Tables 4.2.6.8 and 6.1.1.4'
H H 0 0 'International Tables Vol C Tables 4.2.6.8 and 6.1.1.4'
N N 0.0061 0.0033 'International Tables Vol C Tables 4.2.6.8 and 6.1.1.4'
O O 0.0106 0.006 'International Tables Vol C Tables 4.2.6.8 and 6.1.1.4'
Cl Cl 0.1484 0.1585 'International Tables Vol C Tables 4.2.6.8 and 6.1.1.4'

loop_
_geom_angle_atom_site_label_1
_geom_angle_atom_site_label_2
_geom_angle_atom_site_label_3
_geom_angle
_geom_angle_site_symmetry_1
_geom_angle_site_symmetry_3
C126 N125 C124 123.70(3) . .
C126 N125 H125 117.4(8) . .
C124 N125 H125 118.6(8) . .
C126 C121 C122 119.56(4) . .
C126 C121 H121 120.4(7) . .
C122 C121 H121 120.1(7) . .
C121 C122 C123 119.96(4) . .
C121 C122 H122 120.6(8) . .
C123 C122 H122 119.4(8) . .
C124 C123 C122 119.33(4) . .
C124 C123 H123 120.9(8) . .
C122 C123 H123 119.7(8) . .
N125 C124 C123 118.84(4) . .
N125 C124 C24 117.22(4) . .
C123 C124 C24 123.92(4) . .
N125 C126 C121 118.59(4) . .
N125 C126 C26 117.17(4) . .
C121 C126 C26 124.24(4) . .
C124 C24 H24A 109.7(9) . .
C124 C24 H24B 111.2(8) . .
H24A C24 H24B 110.4(12) . .
C124 C24 H24C 109.4(8) . .
H24A C24 H24C 104.8(12) . .
H24B C24 H24C 111.2(12) . .
C126 C26 H26A 112.3(10) . .
C126 C26 H26B 109.4(10) . .
H26A C26 H26B 107.4(13) . .
C126 C26 H26C 112.7(7) . .
H26A C26 H26C 109.9(14) . .
H26B C26 H26C 104.7(12) . .
C112 C111 C113 123.13(3) . 3_667
C112 C111 Cl1 118.31(3) . .
C113 C111 Cl1 118.28(2) 3_667 .
O2 C112 C111 124.63(3) . .
O2 C112 C113 116.89(3) . .
C111 C112 C113 118.48(3) . .
O3 C113 C111 124.97(3) . 3_667
O3 C113 C112 116.78(3) . .
C111 C113 C112 118.26(3) 3_667 .

loop_
_geom_bond_atom_site_label_1
_geom_bond_atom_site_label_2
_geom_bond_distance
_geom_bond_site_symmetry_2
Cl1 C111 1.7374(3) .
O2 C112 1.2586(5) .
O3 C113 1.2428(4) .
N125 C126 1.3516(5) .
N125 C124 1.3521(5) .
N125 H125 0.916(12) .
C121 C126 1.3898(6) .
C121 C122 1.3926(8) .
C121 H121 0.984(13) .
C122 C123 1.3927(8) .
C122 H122 0.984(12) .
C123 C124 1.3891(6) .
C123 H123 0.950(13) .
C124 C24 1.4962(7) .
C126 C26 1.4941(6) .
C24 H24A 0.906(14) .
C24 H24B 0.918(16) .
C24 H24C 0.914(12) .
C26 H26A 0.924(17) .
C26 H26B 0.919(16) .
C26 H26C 1.004(15) .
C111 C112 1.3987(5) .
C111 C113 1.4182(5) 3_667
C112 C113 1.5443(5) .
C113 C111 1.4182(5) 3_667

loop_
_geom_torsion_atom_site_label_1
_geom_torsion_atom_site_label_2
_geom_torsion_atom_site_label_3
_geom_torsion_atom_site_label_4
_geom_torsion
_geom_torsion_site_symmetry_1
_geom_torsion_site_symmetry_4
C126 C121 C122 C123 0.88(7) . .
C121 C122 C123 C124 0.55(8) . .
C126 N125 C124 C123 0.59(6) . .
C126 N125 C124 C24 -178.16(4) . .
C122 C123 C124 N125 -1.28(7) . .
C122 C123 C124 C24 177.38(5) . .
C124 N125 C126 C121 0.84(6) . .
C124 N125 C126 C26 -178.52(4) . .
C122 C121 C126 N125 -1.56(6) . .
C122 C121 C126 C26 177.75(4) . .
C113 C111 C112 O2 175.44(4) 3_667 .
Cl1 C111 C112 O2 1.60(5) . .
C113 C111 C112 C113 -4.32(6) 3_667 .
Cl1 C111 C112 C113 -178.17(2) . .
O2 C112 C113 O3 4.56(5) . .
C111 C112 C113 O3 -175.66(3) . .
O2 C112 C113 C111 -175.67(4) . 3_667
C111 C112 C113 C111 4.11(5) . 3_667
